data_7122089
loop_
_publ_author_name
'Inoue, Yuta'
'Hatayama, Takahiro'
'Kawasaki-Takasuka, Tomoko'
'Agou, Tomohiro'
'Kubota, Toshio'
'Yamazaki, Takashi'

_publ_section_title
;
 Stereoselective aldol reactions using pseudo C<sub>2</sub> symmetric
 1-benzyl-4-(trifluoromethyl)piperidine-2,6-dione.
;
_journal_issue 71
_journal_name_full 'Chemical communications (Cambridge, England)'
_journal_page_first 9913
_journal_page_last 9916
_journal_paper_doi 10.1039/c8cc05458d
_journal_volume 54
_journal_year 2018
_chemical_formula_moiety 'C22 H22 F3 N O3'
_chemical_formula_sum 'C22 H22 F3 N O3'
_chemical_formula_weight 405.40
_chemical_melting_point 445.9
_chemical_name_systematic
'(2R*,3R*,4R*)-N-benzyl-6-oxo-2-{(S*)-1-phenylethyl}-4-(trifluoromethyl)tetrahydro-2H-pyran-3- carboxamide'
_space_group_crystal_system monoclinic
_space_group_IT_number 14
_space_group_name_Hall '-P 2yn'
_space_group_name_H-M_alt 'P 1 21/n 1'
_symmetry_space_group_name_Hall '-P 2yn'
_symmetry_space_group_name_H-M 'P 1 21/n 1'
_atom_sites_solution_hydrogens geom
_audit_creation_method SHELXL-2014/7
_audit_update_record
;
2018-07-06 deposited with the CCDC.
2018-08-06 downloaded from the CCDC.
;
_cell_angle_alpha 90
_cell_angle_beta 101.892(6)
_cell_angle_gamma 90
_cell_formula_units_Z 4
_cell_length_a 10.8871(6)
_cell_length_b 9.3186(5)
_cell_length_c 19.1257(11)
_cell_measurement_reflns_used 7836
_cell_measurement_temperature 173(2)
_cell_measurement_theta_max 31.50
_cell_measurement_theta_min 2.47
_cell_volume 1898.71(19)
_computing_cell_refinement 'CrysAlisPro 1.171.38.46 (Rigaku OD, 2015)'
_computing_data_collection
;
Rigaku CrystalClear-SM Expert 2.1 b29
;
_computing_data_reduction 'CrysAlisPro 1.171.38.46 (Rigaku OD, 2015)'
_computing_molecular_graphics
;
Yadokari-XG 2014 (Wakita, Nemoto, et al., 2016)
;
_computing_publication_material
;
Yadokari-XG 2014 (Wakita, Nemoto, et al., 2016)
;
_computing_structure_refinement 'SHELXL-2014/7 (Sheldrick, 2014)'
_computing_structure_solution 'SHELXTL-2014/5 (Sheldrick, 2014)'
_diffrn_ambient_temperature 173(2)
_diffrn_measured_fraction_theta_full 0.996
_diffrn_measured_fraction_theta_max 0.996
_diffrn_measurement_device_type ccd
_diffrn_measurement_method \w
_diffrn_radiation_type MoK\a
_diffrn_radiation_wavelength 0.71073
_diffrn_reflns_av_R_equivalents 0.0343
_diffrn_reflns_av_unetI/netI 0.0207
_diffrn_reflns_Laue_measured_fraction_full 0.996
_diffrn_reflns_Laue_measured_fraction_max 0.996
_diffrn_reflns_limit_h_max 13
_diffrn_reflns_limit_h_min -13
_diffrn_reflns_limit_k_max 11
_diffrn_reflns_limit_k_min -11
_diffrn_reflns_limit_l_max 23
_diffrn_reflns_limit_l_min -23
_diffrn_reflns_number 22079
_diffrn_reflns_point_group_measured_fraction_full 0.996
_diffrn_reflns_point_group_measured_fraction_max 0.996
_diffrn_reflns_theta_full 25.242
_diffrn_reflns_theta_max 25.496
_diffrn_reflns_theta_min 2.904
_diffrn_source 'fine-focus sealed tube'
_exptl_absorpt_coefficient_mu 0.113
_exptl_absorpt_correction_T_max 1.00000
_exptl_absorpt_correction_T_min 0.94643
_exptl_absorpt_process_details
;
CrysAlisPro 1.171.38.46 (Rigaku Oxford Diffraction, 2015)
Empirical absorption correction using spherical harmonics,
 implemented in SCALE3 ABSPACK scaling algorithm.
;
_exptl_crystal_colour colourless
_exptl_crystal_density_diffrn 1.418
_exptl_crystal_description prism
_exptl_crystal_F_000 848
_exptl_crystal_size_max 0.130
_exptl_crystal_size_mid 0.100
_exptl_crystal_size_min 0.090
_exptl_transmission_factor_max 0.990
_exptl_transmission_factor_min 0.987
_refine_diff_density_max 0.211
_refine_diff_density_min -0.172
_refine_diff_density_rms 0.032
_refine_ls_extinction_method none
_refine_ls_goodness_of_fit_ref 1.025
_refine_ls_hydrogen_treatment constr
_refine_ls_matrix_type full
_refine_ls_number_parameters 263
_refine_ls_number_reflns 3520
_refine_ls_number_restraints 0
_refine_ls_restrained_S_all 1.025
_refine_ls_R_factor_all 0.0438
_refine_ls_R_factor_gt 0.0328
_refine_ls_shift/su_max 0.000
_refine_ls_shift/su_mean 0.000
_refine_ls_structure_factor_coef Fsqd
_refine_ls_weighting_details 'w=1/[\s^2^(Fo^2^)+(0.0322P)^2^+0.6484P] where P=(Fo^2^+2Fc^2^)/3'
_refine_ls_weighting_scheme calc
_refine_ls_wR_factor_gt 0.0741
_refine_ls_wR_factor_ref 0.0802
_reflns_Friedel_coverage 0.000
_reflns_number_gt 2940
_reflns_number_total 3520
_reflns_threshold_expression 'I > 2\s(I)'
_cod_data_source_file c8cc05458d2.cif
_cod_data_source_block TY0210
_cod_depositor_comments 'Adding full bibliography for 7122084--7122089.cif.'
_cod_database_code 7122089
_shelx_shelxl_version_number 2014/7
_shelx_space_group_comment
;
The symmetry employed for this shelxl refinement is uniquely defined
by the following loop, which should always be used as a source of
symmetry information in preference to the above space-group names.
They are only intended as comments.
;
_shelx_estimated_absorpt_t_min 0.985
_shelx_estimated_absorpt_t_max 0.990
_oxdiff_exptl_absorpt_empirical_full_min 0.933
_oxdiff_exptl_absorpt_empirical_full_max 1.187
_oxdiff_exptl_absorpt_empirical_details
;
Empirical correction (ABSPACK) includes:
- Absorption correction using spherical harmonics
- Frame scaling
- Detector area scaling
;

loop_
_space_group_symop_operation_xyz
'x, y, z'
'-x+1/2, y+1/2, -z+1/2'
'-x, -y, -z'
'x-1/2, -y-1/2, z-1/2'

loop_
_atom_site_label
_atom_site_type_symbol
_atom_site_fract_x
_atom_site_fract_y
_atom_site_fract_z
_atom_site_U_iso_or_equiv
_atom_site_adp_type
_atom_site_occupancy
_atom_site_site_symmetry_order
_atom_site_calc_flag
_atom_site_refinement_flags_posn
_atom_site_refinement_flags_adp
C1 C 0.67139(12) 0.23662(15) 0.21657(7) 0.0296(3) Uani 1 1 d . .
C2 C 0.60915(13) 0.11948(17) 0.18149(8) 0.0355(3) Uani 1 1 d . .
H1 H 0.5490 0.0699 0.2021 0.043 Uiso 1 1 calc R U
C3 C 0.63325(15) 0.07349(19) 0.11684(9) 0.0440(4) Uani 1 1 d . .
H2 H 0.5904 -0.0077 0.0936 0.053 Uiso 1 1 calc R U
C4 C 0.71941(16) 0.1454(2) 0.08622(9) 0.0476(4) Uani 1 1 d . .
H3 H 0.7357 0.1146 0.0417 0.057 Uiso 1 1 calc R U
C5 C 0.78178(16) 0.26238(19) 0.12075(10) 0.0491(5) Uani 1 1 d . .
H4 H 0.8412 0.3123 0.0998 0.059 Uiso 1 1 calc R U
C6 C 0.75859(15) 0.30739(17) 0.18539(9) 0.0407(4) Uani 1 1 d . .
H5 H 0.8027 0.3876 0.2089 0.049 Uiso 1 1 calc R U
C7 C 0.64627(13) 0.28527(16) 0.28760(8) 0.0348(3) Uani 1 1 d . .
H6 H 0.5899 0.2151 0.3039 0.042 Uiso 1 1 calc R U
H7 H 0.7264 0.2861 0.3232 0.042 Uiso 1 1 calc R U
N1 N 0.58937(10) 0.42740(13) 0.28511(6) 0.0309(3) Uani 1 1 d . .
H22 H 0.6376 0.5026 0.2980 0.037 Uiso 1 1 calc R U
C8 C 0.46528(12) 0.44606(14) 0.26368(7) 0.0247(3) Uani 1 1 d . .
O1 O 0.39292(9) 0.34563(10) 0.24706(6) 0.0341(2) Uani 1 1 d . .
C9 C 0.41973(12) 0.60108(14) 0.26278(7) 0.0236(3) Uani 1 1 d . .
H8 H 0.4943 0.6645 0.2787 0.028 Uiso 1 1 calc R U
C10 C 0.35047(12) 0.65152(14) 0.18884(7) 0.0258(3) Uani 1 1 d . .
H9 H 0.3255 0.7535 0.1943 0.031 Uiso 1 1 calc R U
C11 C 0.22961(12) 0.56692(15) 0.16378(7) 0.0279(3) Uani 1 1 d . .
H10 H 0.1714 0.6262 0.1288 0.033 Uiso 1 1 calc R U
H11 H 0.2495 0.4801 0.1384 0.033 Uiso 1 1 calc R U
C12 C 0.16246(12) 0.52083(14) 0.22147(7) 0.0247(3) Uani 1 1 d . .
O2 O 0.21415(8) 0.54142(10) 0.29060(5) 0.0254(2) Uani 1 1 d . .
C13 C 0.32798(11) 0.62603(14) 0.31224(7) 0.0231(3) Uani 1 1 d . .
H12 H 0.3028 0.7294 0.3077 0.028 Uiso 1 1 calc R U
O3 O 0.06316(9) 0.45892(11) 0.20699(5) 0.0345(2) Uani 1 1 d . .
C14 C 0.43184(14) 0.65088(17) 0.13436(8) 0.0349(3) Uani 1 1 d . .
F1 F 0.53295(10) 0.73440(13) 0.15455(5) 0.0619(3) Uani 1 1 d . .
F2 F 0.47509(9) 0.52158(11) 0.12221(5) 0.0491(3) Uani 1 1 d . .
F3 F 0.37131(10) 0.69995(12) 0.07103(5) 0.0551(3) Uani 1 1 d . .
C15 C 0.38212(12) 0.59767(14) 0.39168(7) 0.0263(3) Uani 1 1 d . .
H13 H 0.4735 0.6216 0.4000 0.032 Uiso 1 1 calc R U
C16 C 0.37338(16) 0.44098(16) 0.41416(8) 0.0376(4) Uani 1 1 d . .
H14 H 0.4124 0.4305 0.4649 0.056 Uiso 1 1 calc R U
H15 H 0.4172 0.3797 0.3855 0.056 Uiso 1 1 calc R U
H16 H 0.2850 0.4124 0.4065 0.056 Uiso 1 1 calc R U
C17 C 0.32531(13) 0.69661(14) 0.43950(7) 0.0271(3) Uani 1 1 d . .
C18 C 0.39938(14) 0.79507(15) 0.48346(7) 0.0329(3) Uani 1 1 d . .
H17 H 0.4861 0.8020 0.4825 0.040 Uiso 1 1 calc R U
C19 C 0.34962(16) 0.88366(17) 0.52873(8) 0.0423(4) Uani 1 1 d . .
H18 H 0.4022 0.9495 0.5590 0.051 Uiso 1 1 calc R U
C20 C 0.22378(17) 0.87601(19) 0.52978(8) 0.0461(4) Uani 1 1 d . .
H19 H 0.1891 0.9368 0.5606 0.055 Uiso 1 1 calc R U
C21 C 0.14857(16) 0.7801(2) 0.48612(9) 0.0469(4) Uani 1 1 d . .
H20 H 0.0616 0.7750 0.4866 0.056 Uiso 1 1 calc R U
C22 C 0.19873(14) 0.69098(18) 0.44139(8) 0.0394(4) Uani 1 1 d . .
H21 H 0.1457 0.6249 0.4115 0.047 Uiso 1 1 calc R U

loop_
_atom_site_aniso_label
_atom_site_aniso_U_11
_atom_site_aniso_U_22
_atom_site_aniso_U_33
_atom_site_aniso_U_23
_atom_site_aniso_U_13
_atom_site_aniso_U_12
C1 0.0229(7) 0.0311(8) 0.0352(8) 0.0072(6) 0.0069(6) 0.0101(6)
C2 0.0267(7) 0.0403(9) 0.0406(8) 0.0046(7) 0.0098(6) 0.0015(6)
C3 0.0387(9) 0.0505(10) 0.0415(9) -0.0048(8) 0.0055(7) 0.0055(8)
C4 0.0527(10) 0.0576(11) 0.0361(9) 0.0107(8) 0.0178(8) 0.0232(9)
C5 0.0501(10) 0.0436(10) 0.0629(11) 0.0225(9) 0.0336(9) 0.0123(8)
C6 0.0360(8) 0.0322(8) 0.0576(10) 0.0056(7) 0.0185(7) 0.0040(7)
C7 0.0278(7) 0.0392(9) 0.0366(8) 0.0032(6) 0.0049(6) 0.0111(6)
N1 0.0215(6) 0.0318(6) 0.0383(7) -0.0058(5) 0.0035(5) 0.0013(5)
C8 0.0231(6) 0.0268(7) 0.0248(7) -0.0035(5) 0.0060(5) -0.0002(6)
O1 0.0269(5) 0.0245(5) 0.0490(6) -0.0059(4) 0.0034(4) -0.0012(4)
C9 0.0215(6) 0.0225(7) 0.0276(7) -0.0036(5) 0.0066(5) -0.0027(5)
C10 0.0283(7) 0.0240(7) 0.0266(7) -0.0005(5) 0.0090(5) -0.0006(5)
C11 0.0272(7) 0.0292(7) 0.0264(7) 0.0012(6) 0.0038(5) 0.0001(6)
C12 0.0228(7) 0.0203(6) 0.0306(7) 0.0000(5) 0.0046(5) 0.0036(5)
O2 0.0219(5) 0.0281(5) 0.0265(5) 0.0012(4) 0.0058(4) -0.0014(4)
C13 0.0227(6) 0.0199(6) 0.0270(7) -0.0006(5) 0.0057(5) -0.0006(5)
O3 0.0251(5) 0.0379(6) 0.0402(6) -0.0044(5) 0.0059(4) -0.0068(4)
C14 0.0372(8) 0.0390(8) 0.0305(8) -0.0015(6) 0.0116(6) -0.0035(7)
F1 0.0557(6) 0.0804(8) 0.0583(6) -0.0146(5) 0.0320(5) -0.0359(6)
F2 0.0554(6) 0.0536(6) 0.0454(5) -0.0053(4) 0.0269(5) 0.0108(5)
F3 0.0645(6) 0.0722(7) 0.0331(5) 0.0156(5) 0.0206(5) 0.0105(5)
C15 0.0246(6) 0.0278(7) 0.0261(7) -0.0007(6) 0.0045(5) 0.0009(6)
C16 0.0515(9) 0.0302(8) 0.0300(8) 0.0046(6) 0.0055(7) 0.0062(7)
C17 0.0322(7) 0.0277(7) 0.0218(7) 0.0035(5) 0.0061(5) 0.0021(6)
C18 0.0356(8) 0.0318(8) 0.0308(8) 0.0007(6) 0.0056(6) 0.0009(6)
C19 0.0575(10) 0.0350(9) 0.0337(8) -0.0076(7) 0.0078(7) 0.0007(7)
C20 0.0613(11) 0.0468(10) 0.0349(9) -0.0044(7) 0.0206(8) 0.0116(8)
C21 0.0399(9) 0.0616(11) 0.0443(9) -0.0031(8) 0.0203(7) 0.0065(8)
C22 0.0326(8) 0.0494(10) 0.0374(8) -0.0083(7) 0.0100(6) -0.0032(7)

loop_
_atom_type_symbol
_atom_type_description
_atom_type_scat_dispersion_real
_atom_type_scat_dispersion_imag
_atom_type_scat_source
C C 0.0033 0.0016 'International Tables Vol C Tables 4.2.6.8 and 6.1.1.4'
H H 0.0000 0.0000 'International Tables Vol C Tables 4.2.6.8 and 6.1.1.4'
O O 0.0106 0.0060 'International Tables Vol C Tables 4.2.6.8 and 6.1.1.4'
N N 0.0061 0.0033 'International Tables Vol C Tables 4.2.6.8 and 6.1.1.4'
F F 0.0171 0.0103 'International Tables Vol C Tables 4.2.6.8 and 6.1.1.4'

loop_
_geom_angle_atom_site_label_1
_geom_angle_atom_site_label_2
_geom_angle_atom_site_label_3
_geom_angle
C2 C1 C6 118.48(14)
C2 C1 C7 120.79(13)
C6 C1 C7 120.72(14)
C1 C2 C3 120.90(14)
C1 C2 H1 119.5
C3 C2 H1 119.5
C4 C3 C2 120.02(16)
C4 C3 H2 120.0
C2 C3 H2 120.0
C3 C4 C5 119.48(16)
C3 C4 H3 120.3
C5 C4 H3 120.3
C6 C5 C4 120.50(15)
C6 C5 H4 119.8
C4 C5 H4 119.8
C5 C6 C1 120.61(16)
C5 C6 H5 119.7
C1 C6 H5 119.7
N1 C7 C1 113.44(12)
N1 C7 H6 108.9
C1 C7 H6 108.9
N1 C7 H7 108.9
C1 C7 H7 108.9
H6 C7 H7 107.7
C8 N1 C7 121.50(12)
C8 N1 H22 119.3
C7 N1 H22 119.3
O1 C8 N1 122.37(12)
O1 C8 C9 122.09(11)
N1 C8 C9 115.54(11)
C8 C9 C13 112.91(10)
C8 C9 C10 113.42(11)
C13 C9 C10 105.32(10)
C8 C9 H8 108.3
C13 C9 H8 108.3
C10 C9 H8 108.3
C14 C10 C11 112.00(11)
C14 C10 C9 113.01(11)
C11 C10 C9 111.12(11)
C14 C10 H9 106.8
C11 C10 H9 106.8
C9 C10 H9 106.8
C12 C11 C10 115.79(11)
C12 C11 H10 108.3
C10 C11 H10 108.3
C12 C11 H11 108.3
C10 C11 H11 108.3
H10 C11 H11 107.4
O3 C12 O2 118.01(12)
O3 C12 C11 121.03(12)
O2 C12 C11 120.89(11)
C12 O2 C13 121.22(10)
O2 C13 C9 111.62(10)
O2 C13 C15 108.60(10)
C9 C13 C15 114.82(10)
O2 C13 H12 107.1
C9 C13 H12 107.1
C15 C13 H12 107.1
F2 C14 F3 106.13(12)
F2 C14 F1 106.09(12)
F3 C14 F1 106.59(12)
F2 C14 C10 113.92(12)
F3 C14 C10 112.16(12)
F1 C14 C10 111.44(12)
C17 C15 C16 110.71(11)
C17 C15 C13 111.77(11)
C16 C15 C13 114.13(11)
C17 C15 H13 106.6
C16 C15 H13 106.6
C13 C15 H13 106.6
C15 C16 H14 109.5
C15 C16 H15 109.5
H14 C16 H15 109.5
C15 C16 H16 109.5
H14 C16 H16 109.5
H15 C16 H16 109.5
C18 C17 C22 117.80(13)
C18 C17 C15 120.64(12)
C22 C17 C15 121.56(13)
C19 C18 C17 121.36(14)
C19 C18 H17 119.3
C17 C18 H17 119.3
C20 C19 C18 119.80(15)
C20 C19 H18 120.1
C18 C19 H18 120.1
C21 C20 C19 119.72(15)
C21 C20 H19 120.1
C19 C20 H19 120.1
C20 C21 C22 120.34(15)
C20 C21 H20 119.8
C22 C21 H20 119.8
C21 C22 C17 120.97(15)
C21 C22 H21 119.5
C17 C22 H21 119.5

loop_
_geom_bond_atom_site_label_1
_geom_bond_atom_site_label_2
_geom_bond_distance
C1 C2 1.383(2)
C1 C6 1.387(2)
C1 C7 1.510(2)
C2 C3 1.384(2)
C2 H1 0.9500
C3 C4 1.378(2)
C3 H2 0.9500
C4 C5 1.379(3)
C4 H3 0.9500
C5 C6 1.377(2)
C5 H4 0.9500
C6 H5 0.9500
C7 N1 1.4588(18)
C7 H6 0.9900
C7 H7 0.9900
N1 C8 1.3399(17)
N1 H22 0.8800
C8 O1 1.2224(16)
C8 C9 1.5262(18)
C9 C13 1.5284(17)
C9 C10 1.5329(18)
C9 H8 1.0000
C10 C14 1.5003(19)
C10 C11 1.5240(18)
C10 H9 1.0000
C11 C12 1.5063(19)
C11 H10 0.9900
C11 H11 0.9900
C12 O3 1.2061(16)
C12 O2 1.3397(16)
O2 C13 1.4551(15)
C13 C15 1.5351(18)
C13 H12 1.0000
C14 F2 1.3314(17)
C14 F3 1.3347(17)
C14 F1 1.3385(17)
C15 C17 1.5173(18)
C15 C16 1.5306(19)
C15 H13 1.0000
C16 H14 0.9800
C16 H15 0.9800
C16 H16 0.9800
C17 C18 1.3854(19)
C17 C22 1.387(2)
C18 C19 1.385(2)
C18 H17 0.9500
C19 C20 1.376(2)
C19 H18 0.9500
C20 C21 1.373(2)
C20 H19 0.9500
C21 C22 1.383(2)
C21 H20 0.9500
C22 H21 0.9500

loop_
_geom_hbond_atom_site_label_D
_geom_hbond_atom_site_label_H
_geom_hbond_atom_site_label_A
_geom_hbond_distance_DH
_geom_hbond_distance_HA
_geom_hbond_distance_DA
_geom_hbond_angle_DHA
_geom_hbond_site_symmetry_A
C7 H7 F1 0.99 2.61 3.4718(17) 145.4 2_645
C13 H12 O1 1.00 2.43 3.1833(16) 131.9 2
C13 H12 O3 1.00 2.64 3.3679(16) 130.0 2
C7 H7 F1 0.99 2.61 3.4718(17) 145.4 2_645
C13 H12 O1 1.00 2.43 3.1833(16) 131.9 2

loop_
_geom_torsion_atom_site_label_1
_geom_torsion_atom_site_label_2
_geom_torsion_atom_site_label_3
_geom_torsion_atom_site_label_4
_geom_torsion
C6 C1 C2 C3 0.1(2)
C7 C1 C2 C3 -179.13(13)
C1 C2 C3 C4 -0.6(2)
C2 C3 C4 C5 0.5(2)
C3 C4 C5 C6 0.1(2)
C4 C5 C6 C1 -0.5(2)
C2 C1 C6 C5 0.4(2)
C7 C1 C6 C5 179.69(14)
C2 C1 C7 N1 -115.13(15)
C6 C1 C7 N1 65.64(17)
C1 C7 N1 C8 83.70(16)
C7 N1 C8 O1 2.1(2)
C7 N1 C8 C9 -179.07(12)
O1 C8 C9 C13 59.36(16)
N1 C8 C9 C13 -119.48(12)
O1 C8 C9 C10 -60.36(16)
N1 C8 C9 C10 120.80(12)
C8 C9 C10 C14 -62.63(15)
C13 C9 C10 C14 173.41(11)
C8 C9 C10 C11 64.25(14)
C13 C9 C10 C11 -59.70(13)
C14 C10 C11 C12 161.10(12)
C9 C10 C11 C12 33.66(16)
C10 C11 C12 O3 176.68(12)
C10 C11 C12 O2 -6.49(18)
O3 C12 O2 C13 -174.52(11)
C11 C12 O2 C13 8.56(17)
C12 O2 C13 C9 -37.79(15)
C12 O2 C13 C15 -165.37(10)
C8 C9 C13 O2 -62.35(13)
C10 C9 C13 O2 61.93(13)
C8 C9 C13 C15 61.80(14)
C10 C9 C13 C15 -173.91(10)
C11 C10 C14 F2 -64.76(16)
C9 C10 C14 F2 61.66(16)
C11 C10 C14 F3 55.83(16)
C9 C10 C14 F3 -177.75(12)
C11 C10 C14 F1 175.24(12)
C9 C10 C14 F1 -58.34(16)
O2 C13 C15 C17 -86.96(13)
C9 C13 C15 C17 147.31(11)
O2 C13 C15 C16 39.65(15)
C9 C13 C15 C16 -86.09(14)
C16 C15 C17 C18 115.24(14)
C13 C15 C17 C18 -116.33(14)
C16 C15 C17 C22 -64.10(17)
C13 C15 C17 C22 64.34(17)
C22 C17 C18 C19 1.0(2)
C15 C17 C18 C19 -178.37(13)
C17 C18 C19 C20 -0.9(2)
C18 C19 C20 C21 0.3(3)
C19 C20 C21 C22 0.3(3)
C20 C21 C22 C17 -0.2(3)
C18 C17 C22 C21 -0.5(2)
C15 C17 C22 C21 178.90(14)
